data_1552140
loop_
_publ_author_name
'Yuan, Yu-Chao'
'Bruneau, Christian'
'Roisnel, Thierry'
'Gramage-Doria, Rafael'

_publ_section_title
;
 Site-selective Ru-catalyzed C-H bond alkenylation with biologically
 relevant isoindolinones: a case of catalyst performance controlled by
 subtle stereo-electronic effects of the weak directing group
;
_journal_name_full 'Catalysis Science &amp; Technology'
_journal_paper_doi 10.1039/C9CY01231A
_journal_year 2019
_chemical_compound_source 'synthesis as described'
_chemical_formula_moiety 'C22 H17 N O'
_chemical_formula_sum 'C22 H17 N O'
_chemical_formula_weight 311.36
_space_group_crystal_system monoclinic
_space_group_IT_number 14
_space_group_name_Hall '-P 2yn'
_space_group_name_H-M_alt 'P 1 21/n 1'
_symmetry_space_group_name_Hall '-P 2yn'
_symmetry_space_group_name_H-M 'P 1 21/n 1'
_atom_sites_solution_hydrogens geom
_audit_creation_date 2018-11-20
_audit_creation_method 'SHELXL-2018_3, CRYSCALC (Oct. 2018)'
_audit_update_record
;
2019-02-06 deposited with the CCDC.    2019-08-02 downloaded from the CCDC.
;
_cell_angle_alpha 90
_cell_angle_beta 91.658(5)
_cell_angle_gamma 90
_cell_formula_units_Z 4
_cell_length_a 6.0929(7)
_cell_length_b 16.8891(17)
_cell_length_c 15.9338(19)
_cell_measurement_reflns_used 7683
_cell_measurement_temperature 150
_cell_measurement_theta_max 27.4971
_cell_measurement_theta_min 2.5576
_cell_measurement_wavelength 0.71073
_cell_volume 1639.0(3)
_computing_cell_refinement 'APEX3 (Bruker, 2015)'
_computing_data_collection 'SAINT (Bruker, 2014)'
_computing_data_reduction 'SAINT (Bruker, 2014)'
_computing_molecular_graphics 'SXGRAPH (Farrugia, 1999), Mercury (CSD, 2016)'
_computing_publication_material 'CRYSCALC (T. Roisnel, local program, 2018)'
_computing_structure_refinement 'SHELXL-2018_3 (Sheldrick, 2018)'
_computing_structure_solution 'SHELXT (Sheldrick, 2015)'
_diffrn_ambient_temperature 150
_diffrn_detector '(CMOS) PHOTON 100'
_diffrn_measured_fraction_theta_full 0.999
_diffrn_measured_fraction_theta_max 0.993
_diffrn_measurement_device_type 'D8 VENTURE Bruker AXS'
_diffrn_measurement_method 'rotation images'
_diffrn_radiation_monochromator 'multilayer monochromator'
_diffrn_radiation_probe x-ray
_diffrn_radiation_source 'Incoatec microfocus sealed tube'
_diffrn_radiation_type MoK\a
_diffrn_radiation_wavelength 0.71073
_diffrn_reflns_av_R_equivalents 0.0292
_diffrn_reflns_av_unetI/netI 0.0317
_diffrn_reflns_limit_h_max 7
_diffrn_reflns_limit_h_min -7
_diffrn_reflns_limit_k_max 21
_diffrn_reflns_limit_k_min -18
_diffrn_reflns_limit_l_max 20
_diffrn_reflns_limit_l_min -20
_diffrn_reflns_number 12524
_diffrn_reflns_theta_full 25.242
_diffrn_reflns_theta_max 27.570
_diffrn_reflns_theta_min 2.412
_exptl_absorpt_coefficient_mu 0.077
_exptl_absorpt_correction_T_max 0.995
_exptl_absorpt_correction_T_min 0.807
_exptl_absorpt_correction_type multi-scan
_exptl_absorpt_process_details
;
  [Sheldrick, G.M. (2014). SADABS Bruker AXS Inc., Madison, Wisconsin, USA]
;
_exptl_crystal_colour colourless
_exptl_crystal_density_diffrn 1.262
_exptl_crystal_description stick
_exptl_crystal_F_000 656
_exptl_crystal_size_max 0.220
_exptl_crystal_size_mid 0.080
_exptl_crystal_size_min 0.060
_refine_diff_density_max 0.217
_refine_diff_density_min -0.198
_refine_diff_density_rms 0.037
_refine_ls_extinction_coef 0.0173(18)
_refine_ls_extinction_method 'SHELXL-2018_3 (Sheldrick 2018)'
_refine_ls_goodness_of_fit_ref 1.041
_refine_ls_hydrogen_treatment constr
_refine_ls_matrix_type full
_refine_ls_number_parameters 218
_refine_ls_number_reflns 3755
_refine_ls_number_restraints 0
_refine_ls_restrained_S_all 1.041
_refine_ls_R_factor_all 0.0579
_refine_ls_R_factor_gt 0.0450
_refine_ls_shift/su_max 0.000
_refine_ls_shift/su_mean 0.000
_refine_ls_structure_factor_coef Fsqd
_refine_ls_weighting_details 'w=1/[\s^2^(Fo^2^)+(0.0433P)^2^+0.6999P] where P=(Fo^2^+2Fc^2^)/3'
_refine_ls_weighting_scheme calc
_refine_ls_wR_factor_gt 0.1109
_refine_ls_wR_factor_ref 0.1180
_reflns_Friedel_coverage 0.000
_reflns_number_gt 3067
_reflns_number_total 3755
_reflns_threshold_expression >2sigma(I)
_cod_data_source_file c9cy01231a2.cif
_cod_data_source_block YYC435
_cod_database_code 1552140

loop_
_space_group_symop_operation_xyz
'x, y, z'
'-x+1/2, y+1/2, -z+1/2'
'-x, -y, -z'
'x-1/2, -y-1/2, z-1/2'

loop_
_atom_site_label
_atom_site_type_symbol
_atom_site_fract_x
_atom_site_fract_y
_atom_site_fract_z
_atom_site_U_iso_or_equiv
_atom_site_adp_type
_atom_site_occupancy
_atom_site_site_symmetry_order
_atom_site_calc_flag
_atom_site_refinement_flags_posn
_atom_site_refinement_flags_adp
O1 O 0.66193(16) 0.35914(7) 0.57042(7) 0.0365(3) Uani 1 1 d . .
C2 C 0.8214(2) 0.36087(8) 0.52568(8) 0.0254(3) Uani 1 1 d . .
C3 C 0.8647(2) 0.41447(8) 0.45481(9) 0.0289(3) Uani 1 1 d . .
C4 C 0.7386(3) 0.47598(9) 0.42228(11) 0.0455(4) Uani 1 1 d . .
H4 H 0.600524 0.488851 0.444930 0.055 Uiso 1 1 calc R U
C5 C 0.8203(4) 0.51791(11) 0.35585(13) 0.0650(7) Uani 1 1 d . .
H5 H 0.737303 0.560561 0.332461 0.078 Uiso 1 1 calc R U
C6 C 1.0205(5) 0.49909(13) 0.32267(13) 0.0685(7) Uani 1 1 d . .
H6 H 1.072970 0.529004 0.276916 0.082 Uiso 1 1 calc R U
C7 C 1.1451(3) 0.43768(13) 0.35484(11) 0.0544(5) Uani 1 1 d . .
H7 H 1.282290 0.424567 0.331593 0.065 Uiso 1 1 calc R U
C8 C 1.0656(2) 0.39552(9) 0.42194(9) 0.0331(3) Uani 1 1 d . .
C9 C 1.1659(2) 0.32821(9) 0.46960(9) 0.0332(3) Uani 1 1 d . .
H9A H 1.190438 0.282130 0.432633 0.040 Uiso 1 1 calc R U
H9B H 1.307025 0.343723 0.497270 0.040 Uiso 1 1 calc R U
N10 N 0.99970(17) 0.31108(7) 0.53118(7) 0.0248(3) Uani 1 1 d . .
C11 C 1.0236(2) 0.24729(8) 0.58872(8) 0.0276(3) Uani 1 1 d . .
C12 C 1.2051(2) 0.24698(10) 0.64423(9) 0.0363(3) Uani 1 1 d . .
H12 H 1.308826 0.288937 0.643244 0.044 Uiso 1 1 calc R U
C13 C 1.2332(3) 0.18551(11) 0.70055(10) 0.0457(4) Uani 1 1 d . .
H13 H 1.357157 0.184602 0.738088 0.055 Uiso 1 1 calc R U
C14 C 1.0801(3) 0.12533(11) 0.70203(11) 0.0498(5) Uani 1 1 d . .
H14 H 1.096828 0.083967 0.742113 0.060 Uiso 1 1 calc R U
C15 C 0.9024(3) 0.12446(10) 0.64586(10) 0.0432(4) Uani 1 1 d . .
H15 H 0.799348 0.082310 0.647696 0.052 Uiso 1 1 calc R U
C16 C 0.8724(2) 0.18476(8) 0.58647(9) 0.0302(3) Uani 1 1 d . .
C17 C 0.7045(2) 0.18078(8) 0.51864(9) 0.0302(3) Uani 1 1 d . .
H17 H 0.711738 0.220842 0.476967 0.036 Uiso 1 1 calc R U
C18 C 0.5438(2) 0.12833(8) 0.50815(9) 0.0308(3) Uani 1 1 d . .
H18 H 0.526908 0.089191 0.550296 0.037 Uiso 1 1 calc R U
C19 C 0.3904(2) 0.12715(8) 0.43522(9) 0.0287(3) Uani 1 1 d . .
C20 C 0.4333(2) 0.16747(9) 0.36057(9) 0.0334(3) Uani 1 1 d . .
H20 H 0.570241 0.193536 0.354782 0.040 Uiso 1 1 calc R U
C21 C 0.2792(3) 0.16981(10) 0.29533(10) 0.0416(4) Uani 1 1 d . .
H21 H 0.309837 0.197694 0.245233 0.050 Uiso 1 1 calc R U
C22 C 0.0798(3) 0.13137(11) 0.30309(11) 0.0482(4) Uani 1 1 d . .
H22 H -0.027628 0.133828 0.258745 0.058 Uiso 1 1 calc R U
C23 C 0.0375(3) 0.08986(11) 0.37469(13) 0.0486(4) Uani 1 1 d . .
H23 H -0.098079 0.062677 0.379362 0.058 Uiso 1 1 calc R U
C24 C 0.1912(2) 0.08730(9) 0.44019(11) 0.0390(4) Uani 1 1 d . .
H24 H 0.160447 0.057918 0.489310 0.047 Uiso 1 1 calc R U

loop_
_atom_site_aniso_label
_atom_site_aniso_U_11
_atom_site_aniso_U_22
_atom_site_aniso_U_33
_atom_site_aniso_U_23
_atom_site_aniso_U_13
_atom_site_aniso_U_12
O1 0.0228(5) 0.0440(6) 0.0426(6) -0.0064(5) 0.0012(4) 0.0039(4)
C2 0.0205(6) 0.0250(7) 0.0302(7) -0.0062(5) -0.0067(5) 0.0009(5)
C3 0.0325(7) 0.0229(7) 0.0305(7) -0.0043(5) -0.0134(6) -0.0031(5)
C4 0.0591(10) 0.0274(8) 0.0483(9) -0.0056(7) -0.0298(8) 0.0052(7)
C5 0.1066(18) 0.0280(9) 0.0573(12) 0.0073(8) -0.0523(13) -0.0121(10)
C6 0.1044(18) 0.0545(12) 0.0445(11) 0.0211(9) -0.0316(11) -0.0427(12)
C7 0.0594(11) 0.0667(13) 0.0367(9) 0.0082(9) -0.0061(8) -0.0303(10)
C8 0.0354(7) 0.0343(8) 0.0293(7) -0.0006(6) -0.0074(6) -0.0101(6)
C9 0.0253(7) 0.0411(8) 0.0334(7) -0.0007(6) 0.0031(6) 0.0022(6)
N10 0.0211(5) 0.0242(6) 0.0292(6) -0.0008(4) -0.0014(4) 0.0024(4)
C11 0.0314(7) 0.0273(7) 0.0238(6) -0.0015(5) -0.0027(5) 0.0060(5)
C12 0.0340(7) 0.0382(8) 0.0361(8) -0.0034(6) -0.0091(6) 0.0063(6)
C13 0.0453(9) 0.0555(11) 0.0354(8) 0.0022(7) -0.0145(7) 0.0117(8)
C14 0.0618(11) 0.0503(11) 0.0366(9) 0.0171(8) -0.0090(8) 0.0105(9)
C15 0.0539(10) 0.0370(9) 0.0383(9) 0.0104(7) -0.0060(7) -0.0009(7)
C16 0.0367(7) 0.0277(7) 0.0259(7) 0.0002(5) -0.0025(6) 0.0029(6)
C17 0.0388(7) 0.0232(7) 0.0283(7) 0.0019(5) -0.0036(6) 0.0005(6)
C18 0.0358(7) 0.0266(7) 0.0301(7) 0.0029(6) 0.0013(6) -0.0002(6)
C19 0.0299(7) 0.0221(7) 0.0340(7) -0.0073(5) -0.0001(6) 0.0035(5)
C20 0.0363(8) 0.0316(8) 0.0322(7) -0.0071(6) -0.0009(6) -0.0004(6)
C21 0.0521(9) 0.0420(9) 0.0303(8) -0.0077(7) -0.0069(7) 0.0050(7)
C22 0.0455(9) 0.0496(10) 0.0483(10) -0.0142(8) -0.0200(8) 0.0056(8)
C23 0.0324(8) 0.0429(10) 0.0699(12) -0.0133(9) -0.0075(8) -0.0033(7)
C24 0.0352(8) 0.0333(8) 0.0487(9) -0.0023(7) 0.0023(7) -0.0026(6)

loop_
_atom_type_symbol
_atom_type_description
_atom_type_scat_dispersion_real
_atom_type_scat_dispersion_imag
_atom_type_scat_source
C C 0.0033 0.0016 'International Tables Vol C Tables 4.2.6.8 and 6.1.1.4'
H H 0.0000 0.0000 'International Tables Vol C Tables 4.2.6.8 and 6.1.1.4'
N N 0.0061 0.0033 'International Tables Vol C Tables 4.2.6.8 and 6.1.1.4'
O O 0.0106 0.0060 'International Tables Vol C Tables 4.2.6.8 and 6.1.1.4'

loop_
_geom_angle_atom_site_label_1
_geom_angle_atom_site_label_2
_geom_angle_atom_site_label_3
_geom_angle
O1 C2 N10 126.05(13)
O1 C2 C3 128.56(12)
N10 C2 C3 105.39(11)
C8 C3 C4 121.33(15)
C8 C3 C2 109.11(12)
C4 C3 C2 129.56(15)
C5 C4 C3 117.65(19)
C5 C4 H4 121.2
C3 C4 H4 121.2
C4 C5 C6 121.24(18)
C4 C5 H5 119.4
C6 C5 H5 119.4
C7 C6 C5 121.02(18)
C7 C6 H6 119.5
C5 C6 H6 119.5
C6 C7 C8 118.3(2)
C6 C7 H7 120.9
C8 C7 H7 120.9
C3 C8 C7 120.47(16)
C3 C8 C9 109.78(12)
C7 C8 C9 129.75(16)
N10 C9 C8 102.23(11)
N10 C9 H9A 111.3
C8 C9 H9A 111.3
N10 C9 H9B 111.3
C8 C9 H9B 111.3
H9A C9 H9B 109.2
C2 N10 C11 124.87(11)
C2 N10 C9 113.48(11)
C11 N10 C9 121.64(11)
C12 C11 C16 121.44(13)
C12 C11 N10 118.48(13)
C16 C11 N10 120.02(12)
C13 C12 C11 119.74(15)
C13 C12 H12 120.1
C11 C12 H12 120.1
C12 C13 C14 119.61(15)
C12 C13 H13 120.2
C14 C13 H13 120.2
C13 C14 C15 120.87(15)
C13 C14 H14 119.6
C15 C14 H14 119.6
C14 C15 C16 120.92(16)
C14 C15 H15 119.5
C16 C15 H15 119.5
C15 C16 C11 117.30(13)
C15 C16 C17 122.63(14)
C11 C16 C17 119.81(12)
C18 C17 C16 128.25(14)
C18 C17 H17 115.9
C16 C17 H17 115.9
C17 C18 C19 123.94(13)
C17 C18 H18 118.0
C19 C18 H18 118.0
C24 C19 C20 117.87(14)
C24 C19 C18 119.79(14)
C20 C19 C18 122.29(13)
C21 C20 C19 120.87(15)
C21 C20 H20 119.6
C19 C20 H20 119.6
C20 C21 C22 119.88(16)
C20 C21 H21 120.1
C22 C21 H21 120.1
C23 C22 C21 120.02(15)
C23 C22 H22 120.0
C21 C22 H22 120.0
C22 C23 C24 120.34(16)
C22 C23 H23 119.8
C24 C23 H23 119.8
C23 C24 C19 120.97(16)
C23 C24 H24 119.5
C19 C24 H24 119.5

loop_
_geom_bond_atom_site_label_1
_geom_bond_atom_site_label_2
_geom_bond_distance
O1 C2 1.2220(17)
C2 N10 1.3746(16)
C2 C3 1.477(2)
C3 C8 1.383(2)
C3 C4 1.384(2)
C4 C5 1.379(3)
C4 H4 0.9500
C5 C6 1.380(3)
C5 H5 0.9500
C6 C7 1.376(3)
C6 H6 0.9500
C7 C8 1.384(2)
C7 H7 0.9500
C8 C9 1.488(2)
C9 N10 1.4594(17)
C9 H9A 0.9900
C9 H9B 0.9900
N10 C11 1.4195(17)
C11 C12 1.3957(19)
C11 C16 1.401(2)
C12 C13 1.380(2)
C12 H12 0.9500
C13 C14 1.380(3)
C13 H13 0.9500
C14 C15 1.385(2)
C14 H14 0.9500
C15 C16 1.399(2)
C15 H15 0.9500
C16 C17 1.4682(19)
C17 C18 1.327(2)
C17 H17 0.9500
C18 C19 1.470(2)
C18 H18 0.9500
C19 C24 1.392(2)
C19 C20 1.402(2)
C20 C21 1.381(2)
C20 H20 0.9500
C21 C22 1.386(3)
C21 H21 0.9500
C22 C23 1.370(3)
C22 H22 0.9500
C23 C24 1.383(2)
C23 H23 0.9500
C24 H24 0.9500

loop_
_geom_torsion_atom_site_label_1
_geom_torsion_atom_site_label_2
_geom_torsion_atom_site_label_3
_geom_torsion_atom_site_label_4
_geom_torsion
O1 C2 C3 C8 179.93(13)
N10 C2 C3 C8 -0.76(14)
O1 C2 C3 C4 0.8(2)
N10 C2 C3 C4 -179.87(14)
C8 C3 C4 C5 -0.1(2)
C2 C3 C4 C5 178.95(14)
C3 C4 C5 C6 0.2(2)
C4 C5 C6 C7 0.1(3)
C5 C6 C7 C8 -0.5(3)
C4 C3 C8 C7 -0.4(2)
C2 C3 C8 C7 -179.61(13)
C4 C3 C8 C9 179.15(13)
C2 C3 C8 C9 -0.04(15)
C6 C7 C8 C3 0.7(2)
C6 C7 C8 C9 -178.76(16)
C3 C8 C9 N10 0.78(15)
C7 C8 C9 N10 -179.71(15)
O1 C2 N10 C11 2.2(2)
C3 C2 N10 C11 -177.12(11)
O1 C2 N10 C9 -179.35(13)
C3 C2 N10 C9 1.32(14)
C8 C9 N10 C2 -1.32(15)
C8 C9 N10 C11 177.18(12)
C2 N10 C11 C12 -121.81(15)
C9 N10 C11 C12 59.87(17)
C2 N10 C11 C16 61.00(18)
C9 N10 C11 C16 -117.32(15)
C16 C11 C12 C13 -2.5(2)
N10 C11 C12 C13 -179.65(14)
C11 C12 C13 C14 -0.7(2)
C12 C13 C14 C15 2.2(3)
C13 C14 C15 C16 -0.4(3)
C14 C15 C16 C11 -2.7(2)
C14 C15 C16 C17 171.45(16)
C12 C11 C16 C15 4.1(2)
N10 C11 C16 C15 -178.76(13)
C12 C11 C16 C17 -170.17(13)
N10 C11 C16 C17 6.9(2)
C15 C16 C17 C18 8.9(2)
C11 C16 C17 C18 -177.07(15)
C16 C17 C18 C19 -176.61(13)
C17 C18 C19 C24 -160.63(15)
C17 C18 C19 C20 17.0(2)
C24 C19 C20 C21 2.3(2)
C18 C19 C20 C21 -175.42(14)
C19 C20 C21 C22 -0.5(2)
C20 C21 C22 C23 -1.3(3)
C21 C22 C23 C24 1.3(3)
C22 C23 C24 C19 0.5(3)
C20 C19 C24 C23 -2.3(2)
C18 C19 C24 C23 175.46(14)
